data_2227438
loop_
_publ_author_name
'Choi, Hong Dae'
'Seo, Pil Ja'
'Son, Byeng Wha'
'Lee, Uk'

_publ_section_title
;
 5-Chloro-3-(4-fluorophenylsulfonyl)-2-methyl-1-benzofuran
;
_journal_coeditor_code FK2023
_journal_issue 9
_journal_name_full 'Acta Crystallographica Section E'
_journal_page_first o2350
_journal_paper_doi 10.1107/S1600536810032502
_journal_volume 66
_journal_year 2010
_chemical_formula_iupac 'C15 H10 Cl F O3 S'
_chemical_formula_moiety 'C15 H10 Cl F O3 S'
_chemical_formula_sum 'C15 H10 Cl F O3 S'
_chemical_formula_weight 324.74
_chemical_name_systematic
;
5-Chloro-3-(4-fluorophenylsulfonyl)-2-methyl-1-benzofuran
;
_space_group_IT_number 2
_symmetry_cell_setting triclinic
_symmetry_space_group_name_Hall '-P 1'
_symmetry_space_group_name_H-M 'P -1'
_atom_sites_solution_hydrogens difmap
_atom_sites_solution_primary direct
_atom_sites_solution_secondary difmap
_cell_angle_alpha 71.161(12)
_cell_angle_beta 79.177(11)
_cell_angle_gamma 69.108(10)
_cell_formula_units_Z 2
_cell_length_a 7.341(2)
_cell_length_b 9.138(2)
_cell_length_c 11.347(3)
_cell_measurement_reflns_used 8342
_cell_measurement_temperature 173(2)
_cell_measurement_theta_max 27.65
_cell_measurement_theta_min 2.48
_cell_volume 670.8(3)
_computing_cell_refinement '<i>SAINT</i> (Bruker, 2009)'
_computing_data_collection '<i>APEX2</i> (Bruker, 2009)'
_computing_data_reduction '<i>SAINT</i> (Bruker, 2009)'
_computing_molecular_graphics '<i>ORTEP-3</i> (Farrugia, 1997) and <i>DIAMOND</i> (Brandenburg, 1998)'
_computing_publication_material '<i>SHELXL97</i> (Sheldrick, 2008)'
_computing_structure_refinement '<i>SHELXL97</i> (Sheldrick, 2008)'
_computing_structure_solution '<i>SHELXS97</i> (Sheldrick, 2008)'
_diffrn_ambient_temperature 173(2)
_diffrn_detector_area_resol_mean 10.0
_diffrn_measured_fraction_theta_full 0.990
_diffrn_measured_fraction_theta_max 0.990
_diffrn_measurement_device_type 'Bruker SMART APEXII CCD'
_diffrn_measurement_method '\f and \w scans'
_diffrn_radiation_monochromator 'graphite multilayer'
_diffrn_radiation_source 'rotating anode'
_diffrn_radiation_type MoK\a
_diffrn_radiation_wavelength 0.71073
_diffrn_reflns_av_R_equivalents 0.0305
_diffrn_reflns_av_sigmaI/netI 0.0259
_diffrn_reflns_limit_h_max 9
_diffrn_reflns_limit_h_min -9
_diffrn_reflns_limit_k_max 11
_diffrn_reflns_limit_k_min -11
_diffrn_reflns_limit_l_max 14
_diffrn_reflns_limit_l_min -14
_diffrn_reflns_number 11617
_diffrn_reflns_theta_full 27.65
_diffrn_reflns_theta_max 27.65
_diffrn_reflns_theta_min 1.90
_diffrn_standards_number 0
_exptl_absorpt_coefficient_mu 0.459
_exptl_absorpt_correction_T_max 0.7456
_exptl_absorpt_correction_T_min 0.6729
_exptl_absorpt_correction_type multi-scan
_exptl_absorpt_process_details '(SADABS; Bruker, 2009)'
_exptl_crystal_colour colourless
_exptl_crystal_density_diffrn 1.608
_exptl_crystal_density_method 'not measured'
_exptl_crystal_description block
_exptl_crystal_F_000 332
_exptl_crystal_size_max 0.324
_exptl_crystal_size_mid 0.316
_exptl_crystal_size_min 0.239
_refine_diff_density_max 0.268
_refine_diff_density_min -0.410
_refine_ls_extinction_method none
_refine_ls_goodness_of_fit_ref 1.080
_refine_ls_hydrogen_treatment constr
_refine_ls_matrix_type full
_refine_ls_number_parameters 191
_refine_ls_number_reflns 3098
_refine_ls_number_restraints 0
_refine_ls_restrained_S_all 1.080
_refine_ls_R_factor_all 0.0374
_refine_ls_R_factor_gt 0.0352
_refine_ls_shift/su_max 0.000
_refine_ls_shift/su_mean 0.000
_refine_ls_structure_factor_coef Fsqd
_refine_ls_weighting_details 'calc w=1/[\s^2^(Fo^2^)+(0.0581P)^2^+0.2203P] where P=(Fo^2^+2Fc^2^)/3'
_refine_ls_weighting_scheme calc
_refine_ls_wR_factor_gt 0.1006
_refine_ls_wR_factor_ref 0.1025
_reflns_number_gt 2847
_reflns_number_total 3098
_reflns_threshold_expression I>2\s(I)
_cod_data_source_file fk2023.cif
_cod_data_source_block I
_cod_original_sg_symbol_Hall ' -P 1'
_cod_database_code 2227438
_cod_database_fobs_code 2227438

loop_
_symmetry_equiv_pos_as_xyz
'x, y, z'
'-x, -y, -z'

loop_
_atom_site_type_symbol
_atom_site_label
_atom_site_fract_x
_atom_site_fract_y
_atom_site_fract_z
_atom_site_U_iso_or_equiv
_atom_site_adp_type
_atom_site_calc_flag
_atom_site_refinement_flags
_atom_site_occupancy
_atom_site_disorder_assembly
_atom_site_disorder_group
Cl Cl 0.24730(7) 0.91535(6) 0.18345(4) 0.04478(15) Uani d . 1 . .
S S 0.53086(5) 0.60366(4) 0.70560(3) 0.02358(12) Uani d . 1 . .
O O1 0.22044(16) 1.06562(13) 0.64622(10) 0.0287(2) Uani d . 1 . .
O O2 0.64062(16) 0.58741(14) 0.80400(10) 0.0305(3) Uani d . 1 . .
O O3 0.63148(17) 0.54999(13) 0.59840(10) 0.0316(3) Uani d . 1 . .
C C1 0.3925(2) 0.80676(17) 0.65127(13) 0.0239(3) Uani d . 1 . .
C C2 0.3246(2) 0.88838(17) 0.52755(13) 0.0233(3) Uani d . 1 . .
C C3 0.3365(2) 0.84457(19) 0.41916(14) 0.0269(3) Uani d . 1 . .
H H3 0.4057 0.7394 0.4135 0.032 Uiso calc R 1 . .
C C4 0.2404(2) 0.9649(2) 0.32022(14) 0.0295(3) Uani d . 1 . .
C C5 0.1371(2) 1.1238(2) 0.32493(15) 0.0321(3) Uani d . 1 . .
H H5 0.0756 1.2006 0.2557 0.038 Uiso calc R 1 . .
C C6 0.1260(2) 1.16749(19) 0.43212(16) 0.0306(3) Uani d . 1 . .
H H6 0.0585 1.2731 0.4374 0.037 Uiso calc R 1 . .
C C7 0.2195(2) 1.04713(18) 0.53112(14) 0.0252(3) Uani d . 1 . .
C C8 0.3252(2) 0.91825(18) 0.71784(14) 0.0266(3) Uani d . 1 . .
C C9 0.3365(3) 0.9110(2) 0.84855(15) 0.0357(4) Uani d . 1 . .
H H9A 0.4135 0.8034 0.8914 0.053 Uiso calc R 1 . .
H H9B 0.2071 0.9365 0.8898 0.053 Uiso calc R 1 . .
H H9C 0.3963 0.9886 0.8492 0.053 Uiso calc R 1 . .
C C10 0.3594(2) 0.50045(17) 0.77249(13) 0.0239(3) Uani d . 1 . .
C C11 0.2586(2) 0.46848(18) 0.69636(14) 0.0278(3) Uani d . 1 . .
H H11 0.2814 0.5015 0.6099 0.033 Uiso calc R 1 . .
C C12 0.1243(2) 0.3871(2) 0.75089(17) 0.0338(4) Uani d . 1 . .
H H12 0.0533 0.3659 0.7022 0.041 Uiso calc R 1 . .
C C13 0.0986(3) 0.3385(2) 0.87841(17) 0.0355(4) Uani d . 1 . .
C C14 0.1979(3) 0.3677(2) 0.95508(16) 0.0395(4) Uani d . 1 . .
H H14 0.1769 0.3318 1.0415 0.047 Uiso calc R 1 . .
C C15 0.3287(3) 0.4512(2) 0.90095(15) 0.0331(3) Uani d . 1 . .
H H15 0.3963 0.4745 0.9505 0.040 Uiso calc R 1 . .
F F -0.03024(18) 0.25795(15) 0.93220(12) 0.0533(3) Uani d . 1 . .

loop_
_atom_site_aniso_label
_atom_site_aniso_U_11
_atom_site_aniso_U_22
_atom_site_aniso_U_33
_atom_site_aniso_U_12
_atom_site_aniso_U_13
_atom_site_aniso_U_23
Cl 0.0493(3) 0.0579(3) 0.0263(2) -0.0134(2) -0.01042(18) -0.01054(19)
S 0.02279(19) 0.02453(19) 0.02076(19) -0.00504(14) -0.00356(14) -0.00462(13)
O1 0.0298(6) 0.0254(5) 0.0308(6) -0.0077(4) -0.0021(4) -0.0093(4)
O2 0.0275(5) 0.0352(6) 0.0283(6) -0.0104(5) -0.0088(4) -0.0041(5)
O3 0.0311(6) 0.0313(6) 0.0261(5) -0.0037(5) 0.0011(4) -0.0088(4)
C1 0.0231(7) 0.0255(7) 0.0221(7) -0.0078(5) -0.0023(5) -0.0047(5)
C2 0.0197(6) 0.0244(7) 0.0236(7) -0.0080(5) -0.0014(5) -0.0030(5)
C3 0.0251(7) 0.0292(7) 0.0239(7) -0.0071(6) -0.0021(6) -0.0059(6)
C4 0.0268(7) 0.0377(8) 0.0225(7) -0.0129(6) -0.0023(6) -0.0036(6)
C5 0.0255(7) 0.0339(8) 0.0297(8) -0.0105(6) -0.0060(6) 0.0038(6)
C6 0.0254(7) 0.0234(7) 0.0372(8) -0.0072(6) -0.0028(6) -0.0011(6)
C7 0.0221(7) 0.0257(7) 0.0276(7) -0.0100(6) -0.0005(5) -0.0053(6)
C8 0.0240(7) 0.0278(7) 0.0280(7) -0.0095(6) -0.0013(6) -0.0070(6)
C9 0.0400(9) 0.0395(9) 0.0296(8) -0.0107(7) -0.0023(7) -0.0150(7)
C10 0.0254(7) 0.0210(6) 0.0233(7) -0.0046(5) -0.0044(5) -0.0053(5)
C11 0.0281(7) 0.0280(7) 0.0269(7) -0.0040(6) -0.0053(6) -0.0108(6)
C12 0.0331(8) 0.0308(8) 0.0426(9) -0.0080(6) -0.0100(7) -0.0156(7)
C13 0.0322(8) 0.0283(8) 0.0461(10) -0.0143(7) -0.0036(7) -0.0050(7)
C14 0.0460(10) 0.0450(10) 0.0271(8) -0.0225(8) -0.0039(7) -0.0002(7)
C15 0.0391(9) 0.0396(9) 0.0246(7) -0.0186(7) -0.0068(6) -0.0052(6)
F 0.0511(7) 0.0503(7) 0.0638(8) -0.0340(6) -0.0040(6) -0.0032(6)

loop_
_atom_type_symbol
_atom_type_description
_atom_type_scat_dispersion_real
_atom_type_scat_dispersion_imag
_atom_type_scat_source
C C 0.0033 0.0016 'International Tables Vol C Tables 4.2.6.8 and 6.1.1.4'
H H 0.0000 0.0000 'International Tables Vol C Tables 4.2.6.8 and 6.1.1.4'
O O 0.0106 0.0060 'International Tables Vol C Tables 4.2.6.8 and 6.1.1.4'
F F 0.0171 0.0103 'International Tables Vol C Tables 4.2.6.8 and 6.1.1.4'
S S 0.1246 0.1234 'International Tables Vol C Tables 4.2.6.8 and 6.1.1.4'
Cl Cl 0.1484 0.1585 'International Tables Vol C Tables 4.2.6.8 and 6.1.1.4'

loop_
_geom_angle_atom_site_label_1
_geom_angle_atom_site_label_2
_geom_angle_atom_site_label_3
_geom_angle_site_symmetry_1
_geom_angle_site_symmetry_3
_geom_angle
_geom_angle_publ_flag
O3 S O2 . . 119.62(7) ?
O3 S C1 . . 107.05(7) ?
O2 S C1 . . 108.80(7) ?
O3 S C10 . . 107.97(7) ?
O2 S C10 . . 107.47(7) ?
C1 S C10 . . 105.01(7) ?
C8 O1 C7 . . 107.07(11) ?
C8 C1 C2 . . 107.35(13) ?
C8 C1 S . . 126.21(12) ?
C2 C1 S . . 126.43(11) ?
C7 C2 C3 . . 119.30(14) ?
C7 C2 C1 . . 104.34(13) ?
C3 C2 C1 . . 136.33(14) ?
C4 C3 C2 . . 116.80(14) ?
C4 C3 H3 . . 121.6 ?
C2 C3 H3 . . 121.6 ?
C3 C4 C5 . . 123.19(15) ?
C3 C4 Cl . . 118.60(13) ?
C5 C4 Cl . . 118.21(12) ?
C6 C5 C4 . . 120.04(15) ?
C6 C5 H5 . . 120.0 ?
C4 C5 H5 . . 120.0 ?
C7 C6 C5 . . 116.73(14) ?
C7 C6 H6 . . 121.6 ?
C5 C6 H6 . . 121.6 ?
O1 C7 C6 . . 125.32(14) ?
O1 C7 C2 . . 110.74(13) ?
C6 C7 C2 . . 123.93(15) ?
C1 C8 O1 . . 110.49(13) ?
C1 C8 C9 . . 134.07(15) ?
O1 C8 C9 . . 115.40(13) ?
C8 C9 H9A . . 109.5 ?
C8 C9 H9B . . 109.5 ?
H9A C9 H9B . . 109.5 ?
C8 C9 H9C . . 109.5 ?
H9A C9 H9C . . 109.5 ?
H9B C9 H9C . . 109.5 ?
C15 C10 C11 . . 121.27(15) ?
C15 C10 S . . 118.69(12) ?
C11 C10 S . . 120.04(12) ?
C12 C11 C10 . . 119.11(15) ?
C12 C11 H11 . . 120.4 ?
C10 C11 H11 . . 120.4 ?
C13 C12 C11 . . 118.22(15) ?
C13 C12 H12 . . 120.9 ?
C11 C12 H12 . . 120.9 ?
F C13 C12 . . 118.62(16) ?
F C13 C14 . . 117.88(16) ?
C12 C13 C14 . . 123.50(16) ?
C15 C14 C13 . . 118.32(16) ?
C15 C14 H14 . . 120.8 ?
C13 C14 H14 . . 120.8 ?
C14 C15 C10 . . 119.55(15) ?
C14 C15 H15 . . 120.2 ?
C10 C15 H15 . . 120.2 ?

loop_
_geom_bond_atom_site_label_1
_geom_bond_atom_site_label_2
_geom_bond_site_symmetry_2
_geom_bond_distance
_geom_bond_publ_flag
Cl C4 . 1.7388(17) ?
S O3 . 1.4336(11) ?
S O2 . 1.4365(11) ?
S C1 . 1.7344(15) ?
S C10 . 1.7534(16) ?
O1 C8 . 1.3619(18) ?
O1 C7 . 1.3716(19) ?
C1 C8 . 1.360(2) ?
C1 C2 . 1.448(2) ?
C2 C7 . 1.389(2) ?
C2 C3 . 1.390(2) ?
C3 C4 . 1.383(2) ?
C3 H3 . 0.9300 ?
C4 C5 . 1.392(2) ?
C5 C6 . 1.378(2) ?
C5 H5 . 0.9300 ?
C6 C7 . 1.377(2) ?
C6 H6 . 0.9300 ?
C8 C9 . 1.480(2) ?
C9 H9A . 0.9600 ?
C9 H9B . 0.9600 ?
C9 H9C . 0.9600 ?
C10 C15 . 1.380(2) ?
C10 C11 . 1.392(2) ?
C11 C12 . 1.380(2) ?
C11 H11 . 0.9300 ?
C12 C13 . 1.367(3) ?
C12 H12 . 0.9300 ?
C13 F . 1.341(2) ?
C13 C14 . 1.373(3) ?
C14 C15 . 1.371(2) ?
C14 H14 . 0.9300 ?
C15 H15 . 0.9300 ?

loop_
_geom_hbond_atom_site_label_D
_geom_hbond_atom_site_label_H
_geom_hbond_atom_site_label_A
_geom_hbond_site_symmetry_A
_geom_hbond_distance_DH
_geom_hbond_distance_HA
_geom_hbond_distance_DA
_geom_hbond_angle_DHA
C11 H11 O3 2_666 0.93 2.48 3.335(2) 152.8

loop_
_cod_related_entry_id
_cod_related_entry_database
_cod_related_entry_code
1 ChemSpider 24745800
